data_7000128
loop_
_publ_author_name
'Kuo, Ching-Kuo'
'Chang, Jung-Che'
'Yeh, Chen-Yu'
'Lee, Gene-Hsiang'
'Wang, Chih-Chieh'
'Peng, Shie-Ming'

_publ_section_title
;
 Synthesis, structures, magnetism and electrochemical properties of
 triruthenium-acetylide complexes.
;
_journal_issue 22
_journal_name_full 'Dalton transactions (Cambridge, England : 2003)'
_journal_page_first 3696
_journal_page_last 3701
_journal_paper_doi 10.1039/b506267e
_journal_year 2005
_chemical_formula_sum 'C69 H60 Cl10 Fe2 N12 Ru3'
_chemical_formula_weight 1826.70
_chemical_name_common (Ru3(CCFc))2)
_chemical_name_systematic
;
?
;
_space_group_IT_number 43
_symmetry_cell_setting orthorhombic
_symmetry_space_group_name_Hall 'F 2 -2d'
_symmetry_space_group_name_H-M 'F d d 2'
_atom_sites_solution_hydrogens geom
_atom_sites_solution_primary direct
_atom_sites_solution_secondary difmap
_audit_creation_method SHELXL-97
_cell_angle_alpha 90.00
_cell_angle_beta 90.00
_cell_angle_gamma 90.00
_cell_formula_units_Z 8
_cell_length_a 23.9110(5)
_cell_length_b 27.1780(5)
_cell_length_c 21.8541(5)
_cell_measurement_reflns_used all
_cell_measurement_temperature 150(1)
_cell_measurement_theta_max 27.50
_cell_measurement_theta_min 1.54
_cell_volume 14202.0(5)
_computing_cell_refinement DENZO-SMN
_computing_data_collection 'NONIUS COLLECT'
_computing_data_reduction DENZO-SMN
_computing_molecular_graphics SHELXTL
_computing_publication_material SHELXTL
_computing_structure_refinement 'SHELXL-97 (Sheldrick, 1997)'
_computing_structure_solution 'SHELXS-97 (Sheldrick, 1990)'
_diffrn_ambient_temperature 150(1)
_diffrn_measured_fraction_theta_full 0.997
_diffrn_measured_fraction_theta_max 0.997
_diffrn_measurement_device_type 'NONIUS KappaCCD'
_diffrn_measurement_method '\w scans'
_diffrn_radiation_monochromator graphite
_diffrn_radiation_source 'fine-focus sealed tube'
_diffrn_radiation_type MoK\a
_diffrn_radiation_wavelength 0.71073
_diffrn_reflns_av_R_equivalents 0.0600
_diffrn_reflns_av_sigmaI/netI 0.0555
_diffrn_reflns_limit_h_max 30
_diffrn_reflns_limit_h_min -30
_diffrn_reflns_limit_k_max 29
_diffrn_reflns_limit_k_min -35
_diffrn_reflns_limit_l_max 28
_diffrn_reflns_limit_l_min -28
_diffrn_reflns_number 26079
_diffrn_reflns_theta_full 27.50
_diffrn_reflns_theta_max 27.50
_diffrn_reflns_theta_min 1.47
_exptl_absorpt_coefficient_mu 1.450
_exptl_absorpt_correction_T_max 0.828
_exptl_absorpt_correction_T_min 0.611
_exptl_absorpt_correction_type multi-scan
_exptl_crystal_colour 'dark green'
_exptl_crystal_density_diffrn 1.709
_exptl_crystal_density_method 'not measured'
_exptl_crystal_description plate
_exptl_crystal_F_000 7296
_exptl_crystal_size_max 0.30
_exptl_crystal_size_mid 0.30
_exptl_crystal_size_min 0.12
_refine_diff_density_max 1.762
_refine_diff_density_min -1.647
_refine_diff_density_rms 0.325
_refine_ls_abs_structure_details 'Flack H D (1983), Acta Cryst. A39, 876-881'
_refine_ls_abs_structure_Flack -0.02(5)
_refine_ls_extinction_method none
_refine_ls_goodness_of_fit_ref 1.098
_refine_ls_hydrogen_treatment mixed
_refine_ls_matrix_type full
_refine_ls_number_parameters 407
_refine_ls_number_reflns 7342
_refine_ls_number_restraints 5
_refine_ls_restrained_S_all 1.099
_refine_ls_R_factor_all 0.1019
_refine_ls_R_factor_gt 0.0775
_refine_ls_shift/su_max 0.012
_refine_ls_shift/su_mean 0.001
_refine_ls_structure_factor_coef Fsqd
_refine_ls_weighting_details 'calc w=1/[\s^2^(Fo^2^)+(0.1705P)^2^+0.0000P] where P=(Fo^2^+2Fc^2^)/3'
_refine_ls_weighting_scheme calc
_refine_ls_wR_factor_gt 0.2113
_refine_ls_wR_factor_ref 0.2338
_reflns_number_gt 5813
_reflns_number_total 7342
_reflns_threshold_expression >2sigma(I)
_cod_data_source_file b506267e.txt
_cod_data_source_block ic10154
_cod_depositor_comments
;
The following automatic conversions were performed:
'_symmetry_cell_setting' value 'Orthorhombic' changed to 'orthorhombic'
according to '/home/saulius/struct/CIF-dictionaries/cif_core.dic'
dictionary named 'cif_core.dic' version 2.4.1 from 2010-06-29.

Automatic conversion script
Id: cif_fix_enum 1527 2010-12-29 10:47:43Z saulius 
;
_cod_original_sg_symbol_H-M Fdd2
_cod_database_code 7000128

loop_
_symmetry_equiv_pos_as_xyz
'x, y, z'
'-x, -y, z'
'x+1/4, -y+1/4, z+1/4'
'-x+1/4, y+1/4, z+1/4'
'x, y+1/2, z+1/2'
'-x, -y+1/2, z+1/2'
'x+1/4, -y+3/4, z+3/4'
'-x+1/4, y+3/4, z+3/4'
'x+1/2, y, z+1/2'
'-x+1/2, -y, z+1/2'
'x+3/4, -y+1/4, z+3/4'
'-x+3/4, y+1/4, z+3/4'
'x+1/2, y+1/2, z'
'-x+1/2, -y+1/2, z'
'x+3/4, -y+3/4, z+1/4'
'-x+3/4, y+3/4, z+1/4'

loop_
_atom_site_label
_atom_site_type_symbol
_atom_site_fract_x
_atom_site_fract_y
_atom_site_fract_z
_atom_site_U_iso_or_equiv
_atom_site_adp_type
_atom_site_occupancy
_atom_site_symmetry_multiplicity
_atom_site_calc_flag
_atom_site_refinement_flags
_atom_site_disorder_assembly
_atom_site_disorder_group
Ru1 Ru 0.04184(3) 0.42148(2) -0.27877(3) 0.0327(2) Uani 1 1 d . . .
Ru2 Ru 0.0000 0.5000 -0.27841(5) 0.0319(3) Uani 1 2 d S . .
Fe1 Fe 0.05909(7) 0.20491(6) -0.24560(11) 0.0594(5) Uani 1 1 d . . .
N1 N -0.0359(3) 0.3947(3) -0.3131(4) 0.0370(18) Uani 1 1 d . . .
N2 N -0.0772(3) 0.4673(3) -0.2812(5) 0.0367(16) Uani 1 1 d . . .
N3 N -0.1153(3) 0.5437(3) -0.2501(4) 0.0351(17) Uani 1 1 d . . .
N4 N 0.0168(3) 0.4152(3) -0.1875(4) 0.0340(17) Uani 1 1 d . . .
N5 N 0.0000 0.5000 -0.1850(6) 0.035(3) Uani 1 2 d S . .
N6 N 0.0650(3) 0.4358(3) -0.3698(4) 0.0342(16) Uani 1 1 d . . .
N7 N 0.0000 0.5000 -0.3696(5) 0.031(2) Uani 1 2 d S . .
C1 C -0.0380(4) 0.3520(4) -0.3432(5) 0.043(2) Uani 1 1 d . . .
H1A H -0.0055 0.3320 -0.3445 0.051 Uiso 1 1 calc R . .
C2 C -0.0850(5) 0.3362(4) -0.3720(6) 0.048(3) Uani 1 1 d . . .
H2A H -0.0856 0.3044 -0.3901 0.058 Uiso 1 1 calc R . .
C3 C -0.1323(4) 0.3662(4) -0.3754(5) 0.048(3) Uani 1 1 d . . .
H3A H -0.1644 0.3564 -0.3980 0.057 Uiso 1 1 calc R . .
C4 C -0.1307(4) 0.4106(4) -0.3444(5) 0.043(2) Uani 1 1 d . . .
H4A H -0.1625 0.4315 -0.3444 0.052 Uiso 1 1 calc R . .
C5 C -0.0821(4) 0.4248(4) -0.3130(4) 0.035(2) Uani 1 1 d . . .
C6 C -0.1226(4) 0.4948(4) -0.2585(5) 0.038(2) Uani 1 1 d . . .
C7 C -0.1723(4) 0.4699(4) -0.2388(6) 0.049(3) Uani 1 1 d . . .
H7A H -0.1751 0.4351 -0.2415 0.059 Uiso 1 1 calc R . .
C8 C -0.2161(5) 0.4976(4) -0.2159(6) 0.051(3) Uani 1 1 d . . .
H8A H -0.2503 0.4822 -0.2045 0.061 Uiso 1 1 calc R . .
C9 C -0.2091(4) 0.5503(4) -0.2096(6) 0.049(3) Uani 1 1 d . . .
H9A H -0.2392 0.5706 -0.1966 0.059 Uiso 1 1 calc R . .
C10 C -0.1574(4) 0.5703(4) -0.2230(5) 0.041(2) Uani 1 1 d . . .
H10A H -0.1507 0.6039 -0.2131 0.050 Uiso 1 1 calc R . .
C11 C 0.0154(4) 0.3709(4) -0.1569(5) 0.044(2) Uani 1 1 d . . .
H11A H 0.0280 0.3428 -0.1789 0.053 Uiso 1 1 calc R . .
C12 C -0.0017(4) 0.3631(5) -0.0998(6) 0.049(3) Uani 1 1 d . . .
H12A H -0.0004 0.3314 -0.0815 0.059 Uiso 1 1 calc R . .
C13 C -0.0221(4) 0.4055(5) -0.0673(5) 0.050(3) Uani 1 1 d . . .
H13A H -0.0346 0.4022 -0.0263 0.060 Uiso 1 1 calc R . .
C14 C -0.0238(4) 0.4509(4) -0.0954(5) 0.042(2) Uani 1 1 d . . .
H14A H -0.0393 0.4785 -0.0750 0.051 Uiso 1 1 calc R . .
C15 C -0.0019(3) 0.4555(4) -0.1550(4) 0.033(2) Uani 1 1 d . . .
C16 C 0.1074(4) 0.4100(4) -0.3968(6) 0.048(3) Uani 1 1 d . . .
H16A H 0.1243 0.3839 -0.3747 0.057 Uiso 1 1 calc R . .
C17 C 0.1262(4) 0.4202(4) -0.4536(5) 0.046(3) Uani 1 1 d . . .
H17A H 0.1550 0.4008 -0.4713 0.055 Uiso 1 1 calc R . .
C18 C 0.1026(4) 0.4596(4) -0.4864(5) 0.045(2) Uani 1 1 d . . .
H18A H 0.1159 0.4671 -0.5262 0.054 Uiso 1 1 calc R . .
C19 C 0.0605(5) 0.4874(5) -0.4610(5) 0.053(3) Uani 1 1 d . . .
H19A H 0.0452 0.5144 -0.4829 0.063 Uiso 1 1 calc R . .
C20 C 0.0396(4) 0.4751(4) -0.4007(5) 0.042(2) Uani 1 1 d . . .
C21 C 0.0753(3) 0.3540(3) -0.2780(6) 0.0352(19) Uani 1 1 d . . .
C22 C 0.0934(4) 0.3127(4) -0.2735(5) 0.041(2) Uani 1 1 d . . .
C23 C 0.1090(4) 0.2623(4) -0.2697(6) 0.048(3) Uani 1 1 d . . .
C24 C 0.1330(5) 0.2363(6) -0.2176(6) 0.061(3) Uani 1 1 d . . .
H24A H 0.1406 0.2507 -0.1763 0.073 Uiso 1 1 calc R . .
C25 C 0.1401(5) 0.1862(5) -0.2347(9) 0.071(4) Uani 1 1 d . . .
H25A H 0.1540 0.1596 -0.2070 0.086 Uiso 1 1 calc R . .
C26 C 0.1240(6) 0.1795(5) -0.2960(9) 0.077(5) Uani 1 1 d . . .
H26A H 0.1254 0.1482 -0.3200 0.093 Uiso 1 1 calc R . .
C27 C 0.1059(5) 0.2269(4) -0.3175(6) 0.055(3) Uani 1 1 d . . .
H27A H 0.0910 0.2336 -0.3595 0.066 Uiso 1 1 calc R . .
C28 C -0.0032(7) 0.1569(6) -0.2518(14) 0.115(9) Uani 1 1 d . . .
H28A H -0.0013 0.1263 -0.2772 0.138 Uiso 1 1 calc R . .
C29 C 0.0175(7) 0.1595(7) -0.1843(11) 0.094(6) Uani 1 1 d . . .
H29A H 0.0333 0.1324 -0.1587 0.113 Uiso 1 1 calc R . .
C30 C 0.0095(8) 0.2078(9) -0.1685(13) 0.131(11) Uani 1 1 d . . .
H30A H 0.0178 0.2241 -0.1285 0.157 Uiso 1 1 calc R . .
C31 C -0.0186(7) 0.2321(6) -0.2293(14) 0.111(9) Uani 1 1 d . . .
H31A H -0.0268 0.2681 -0.2320 0.134 Uiso 1 1 calc R . .
C32 C -0.0216(5) 0.2044(5) -0.2758(10) 0.074(4) Uani 1 1 d . . .
H32A H -0.0361 0.2123 -0.3175 0.089 Uiso 1 1 calc R . .
C33 C 0.3412(7) 0.1406(6) 0.2166(9) 0.081(4) Uani 1 1 d . . .
H33A H 0.3440 0.1646 0.1826 0.097 Uiso 1 1 calc R . .
H33B H 0.3617 0.1540 0.2522 0.097 Uiso 1 1 calc R . .
Cl1 Cl 0.2695(2) 0.1313(2) 0.2361(3) 0.1035(15) Uani 1 1 d . . .
Cl2 Cl 0.3695(3) 0.0861(3) 0.1952(4) 0.139(3) Uani 1 1 d . . .
C34 C 0.0714(9) 0.3000(19) 0.0066(8) 0.250 Uiso 1 1 d D . .
H34A H 0.0484 0.3298 -0.0004 0.300 Uiso 1 1 calc R . .
H34B H 0.0461 0.2713 0.0080 0.300 Uiso 1 1 calc R . .
Cl3 Cl 0.1056(7) 0.3053(6) 0.0746(7) 0.241(6) Uiso 1 1 d D . .
Cl4 Cl 0.1176(6) 0.2931(5) -0.0523(6) 0.207(4) Uiso 1 1 d D . .
C35 C 0.2500 0.2500 0.1211(8) 0.21(2) Uiso 1 2 d SD . .
H35A H 0.2816 0.2404 0.1625 0.251 Uiso 0.50 1 d P . .
H35B H 0.2184 0.2596 0.1625 0.251 Uiso 0.50 1 d P . .
Cl5 Cl 0.2724 0.2974 0.0764 0.250 Uiso 1 1 d D . .

loop_
_atom_site_aniso_label
_atom_site_aniso_U_11
_atom_site_aniso_U_22
_atom_site_aniso_U_33
_atom_site_aniso_U_23
_atom_site_aniso_U_13
_atom_site_aniso_U_12
Ru1 0.0259(3) 0.0272(4) 0.0450(4) -0.0009(4) 0.0001(3) 0.0016(3)
Ru2 0.0247(4) 0.0267(5) 0.0442(5) 0.000 0.000 0.0023(3)
Fe1 0.0381(8) 0.0388(9) 0.1013(14) 0.0090(9) 0.0105(9) 0.0039(7)
N1 0.029(4) 0.029(4) 0.053(5) 0.000(4) 0.001(3) -0.002(3)
N2 0.023(3) 0.031(4) 0.056(4) 0.014(4) 0.001(4) -0.003(3)
N3 0.036(4) 0.026(4) 0.044(4) 0.005(3) 0.000(3) 0.000(3)
N4 0.027(4) 0.036(4) 0.039(4) 0.002(4) -0.001(3) 0.001(3)
N5 0.019(5) 0.040(7) 0.045(7) 0.000 0.000 0.001(4)
N6 0.024(3) 0.035(4) 0.044(4) -0.002(4) 0.000(3) -0.001(3)
N7 0.038(6) 0.016(5) 0.039(6) 0.000 0.000 0.003(4)
C1 0.028(4) 0.032(5) 0.068(7) -0.001(5) -0.003(4) -0.002(4)
C2 0.042(5) 0.039(6) 0.063(7) -0.021(5) -0.004(5) -0.002(5)
C3 0.030(5) 0.042(6) 0.070(7) -0.026(5) -0.001(5) -0.006(4)
C4 0.034(5) 0.037(5) 0.059(6) -0.013(5) -0.001(4) -0.003(4)
C5 0.026(4) 0.045(6) 0.033(5) -0.004(4) -0.003(4) 0.003(4)
C6 0.029(4) 0.031(5) 0.054(6) 0.010(4) -0.004(4) -0.001(4)
C7 0.039(5) 0.037(5) 0.072(7) 0.015(5) 0.007(5) -0.008(4)
C8 0.040(5) 0.034(5) 0.080(8) 0.011(5) 0.016(5) 0.006(4)
C9 0.034(5) 0.041(6) 0.072(7) 0.002(5) 0.009(5) 0.002(4)
C10 0.037(5) 0.030(5) 0.057(6) 0.007(5) 0.010(4) 0.009(4)
C11 0.037(5) 0.037(6) 0.059(7) -0.004(5) -0.001(4) 0.002(4)
C12 0.037(5) 0.051(7) 0.059(7) 0.019(5) 0.008(4) 0.000(5)
C13 0.035(5) 0.056(7) 0.058(7) 0.010(6) 0.008(5) 0.000(5)
C14 0.022(4) 0.043(6) 0.061(7) 0.007(5) 0.009(4) 0.007(4)
C15 0.017(4) 0.039(5) 0.043(5) 0.009(4) -0.005(3) 0.001(3)
C16 0.035(5) 0.038(6) 0.071(7) -0.012(5) 0.007(5) 0.004(4)
C17 0.032(5) 0.051(6) 0.055(6) -0.008(5) 0.012(4) 0.003(4)
C18 0.040(5) 0.044(6) 0.051(6) -0.004(5) 0.006(4) 0.007(5)
C19 0.040(6) 0.069(8) 0.049(6) 0.012(6) 0.008(5) -0.004(5)
C20 0.039(5) 0.038(5) 0.050(6) -0.001(5) 0.005(4) -0.007(4)
C21 0.030(4) 0.029(5) 0.047(5) -0.016(5) 0.006(5) -0.005(3)
C22 0.030(4) 0.044(5) 0.049(6) 0.003(5) 0.012(4) -0.002(4)
C23 0.040(5) 0.035(5) 0.068(8) 0.011(5) 0.008(5) 0.006(4)
C24 0.041(6) 0.082(9) 0.060(7) 0.014(7) 0.001(5) 0.005(6)
C25 0.039(6) 0.046(7) 0.129(14) 0.020(8) 0.022(7) 0.018(5)
C26 0.067(9) 0.046(7) 0.119(14) -0.011(8) 0.020(9) 0.009(6)
C27 0.053(6) 0.036(6) 0.076(8) 0.001(6) -0.003(6) -0.011(5)
C28 0.067(10) 0.044(8) 0.23(3) -0.035(12) 0.030(14) -0.019(7)
C29 0.061(9) 0.063(10) 0.159(19) 0.018(11) 0.021(11) 0.002(8)
C30 0.085(13) 0.119(18) 0.19(2) -0.068(18) 0.084(16) -0.038(13)
C31 0.062(9) 0.051(9) 0.22(3) 0.036(14) 0.048(13) 0.028(8)
C32 0.041(6) 0.057(8) 0.125(12) -0.019(10) -0.003(8) -0.013(5)
C33 0.076(9) 0.090(11) 0.077(9) 0.002(10) -0.001(8) 0.002(8)
Cl1 0.074(3) 0.096(3) 0.140(4) -0.004(3) -0.006(2) -0.016(2)
Cl2 0.125(5) 0.121(5) 0.172(6) -0.049(4) -0.020(4) 0.036(4)

loop_
_atom_type_symbol
_atom_type_description
_atom_type_scat_dispersion_real
_atom_type_scat_dispersion_imag
_atom_type_scat_source
C C 0.0033 0.0016 'International Tables Vol C Tables 4.2.6.8 and 6.1.1.4'
H H 0.0000 0.0000 'International Tables Vol C Tables 4.2.6.8 and 6.1.1.4'
N N 0.0061 0.0033 'International Tables Vol C Tables 4.2.6.8 and 6.1.1.4'
Cl Cl 0.1484 0.1585 'International Tables Vol C Tables 4.2.6.8 and 6.1.1.4'
Fe Fe 0.3463 0.8444 'International Tables Vol C Tables 4.2.6.8 and 6.1.1.4'
Ru Ru -1.2594 0.8363 'International Tables Vol C Tables 4.2.6.8 and 6.1.1.4'

loop_
_geom_angle_atom_site_label_1
_geom_angle_atom_site_label_2
_geom_angle_atom_site_label_3
_geom_angle
_geom_angle_site_symmetry_1
_geom_angle_site_symmetry_3
_geom_angle_publ_flag
C21 Ru1 N4 91.8(4) . . ?
C21 Ru1 N3 94.4(3) . 2_565 ?
N4 Ru1 N3 89.5(3) . 2_565 ?
C21 Ru1 N6 94.1(4) . . ?
N4 Ru1 N6 173.9(3) . . ?
N3 Ru1 N6 88.7(3) 2_565 . ?
C21 Ru1 N1 92.2(3) . . ?
N4 Ru1 N1 93.4(3) . . ?
N3 Ru1 N1 172.7(3) 2_565 . ?
N6 Ru1 N1 87.7(3) . . ?
C21 Ru1 Ru2 178.3(3) . . ?
N4 Ru1 Ru2 87.1(2) . . ?
N3 Ru1 Ru2 86.9(2) 2_565 . ?
N6 Ru1 Ru2 87.0(2) . . ?
N1 Ru1 Ru2 86.6(2) . . ?
N7 Ru2 N5 180.000(1) . . ?
N7 Ru2 N2 88.3(3) . 2_565 ?
N5 Ru2 N2 91.7(3) . 2_565 ?
N7 Ru2 N2 88.3(3) . . ?
N5 Ru2 N2 91.7(3) . . ?
N2 Ru2 N2 176.5(6) 2_565 . ?
N7 Ru2 Ru1 89.81(3) . 2_565 ?
N5 Ru2 Ru1 90.19(3) . 2_565 ?
N2 Ru2 Ru1 89.4(2) 2_565 2_565 ?
N2 Ru2 Ru1 90.6(2) . 2_565 ?
N7 Ru2 Ru1 89.81(3) . . ?
N5 Ru2 Ru1 90.19(3) . . ?
N2 Ru2 Ru1 90.6(2) 2_565 . ?
N2 Ru2 Ru1 89.4(2) . . ?
Ru1 Ru2 Ru1 179.61(7) 2_565 . ?
C28 Fe1 C25 124.3(7) . . ?
C28 Fe1 C27 123.8(9) . . ?
C25 Fe1 C27 68.6(6) . . ?
C28 Fe1 C26 108.3(7) . . ?
C25 Fe1 C26 40.8(7) . . ?
C27 Fe1 C26 41.6(6) . . ?
C28 Fe1 C31 64.2(7) . . ?
C25 Fe1 C31 161.7(11) . . ?
C27 Fe1 C31 122.4(8) . . ?
C26 Fe1 C31 157.0(11) . . ?
C28 Fe1 C23 158.0(10) . . ?
C25 Fe1 C23 70.1(5) . . ?
C27 Fe1 C23 41.1(5) . . ?
C26 Fe1 C23 70.7(5) . . ?
C31 Fe1 C23 107.7(6) . . ?
C28 Fe1 C32 42.5(8) . . ?
C25 Fe1 C32 161.0(7) . . ?
C27 Fe1 C32 105.9(7) . . ?
C26 Fe1 C32 123.2(8) . . ?
C31 Fe1 C32 36.3(9) . . ?
C23 Fe1 C32 118.5(6) . . ?
C28 Fe1 C24 159.8(9) . . ?
C25 Fe1 C24 40.9(6) . . ?
C27 Fe1 C24 68.5(5) . . ?
C26 Fe1 C24 69.2(6) . . ?
C31 Fe1 C24 125.7(9) . . ?
C23 Fe1 C24 41.8(5) . . ?
C32 Fe1 C24 155.9(6) . . ?
C28 Fe1 C30 69.5(9) . . ?
C25 Fe1 C30 117.7(10) . . ?
C27 Fe1 C30 160.6(7) . . ?
C26 Fe1 C30 154.0(10) . . ?
C31 Fe1 C30 46.8(11) . . ?
C23 Fe1 C30 121.3(7) . . ?
C32 Fe1 C30 73.7(10) . . ?
C24 Fe1 C30 103.6(8) . . ?
C28 Fe1 C29 45.1(10) . . ?
C25 Fe1 C29 103.6(7) . . ?
C27 Fe1 C29 160.7(7) . . ?
C26 Fe1 C29 121.1(7) . . ?
C31 Fe1 C29 70.4(7) . . ?
C23 Fe1 C29 154.8(8) . . ?
C32 Fe1 C29 75.6(8) . . ?
C24 Fe1 C29 117.8(7) . . ?
C30 Fe1 C29 38.7(8) . . ?
C1 N1 C5 119.2(8) . . ?
C1 N1 Ru1 120.3(6) . . ?
C5 N1 Ru1 119.7(6) . . ?
C5 N2 C6 124.6(7) . . ?
C5 N2 Ru2 117.6(6) . . ?
C6 N2 Ru2 116.9(6) . . ?
C6 N3 C10 118.7(8) . . ?
C6 N3 Ru1 120.9(6) . 2_565 ?
C10 N3 Ru1 120.3(6) . 2_565 ?
C15 N4 C11 115.8(8) . . ?
C15 N4 Ru1 121.3(6) . . ?
C11 N4 Ru1 122.8(7) . . ?
C15 N5 C15 123.2(12) 2_565 . ?
C15 N5 Ru2 118.4(6) 2_565 . ?
C15 N5 Ru2 118.4(6) . . ?
C16 N6 C20 120.2(9) . . ?
C16 N6 Ru1 120.7(7) . . ?
C20 N6 Ru1 118.8(6) . . ?
C20 N7 C20 119.6(13) 2_565 . ?
C20 N7 Ru2 120.2(7) 2_565 . ?
C20 N7 Ru2 120.2(7) . . ?
N1 C1 C2 122.4(9) . . ?
C1 C2 C3 120.7(10) . . ?
C4 C3 C2 117.3(9) . . ?
C3 C4 C5 120.1(10) . . ?
N2 C5 N1 116.1(8) . . ?
N2 C5 C4 123.8(8) . . ?
N1 C5 C4 120.1(9) . . ?
N3 C6 N2 118.0(8) . . ?
N3 C6 C7 122.1(10) . . ?
N2 C6 C7 119.6(9) . . ?
C8 C7 C6 118.7(10) . . ?
C7 C8 C9 118.9(10) . . ?
C10 C9 C8 118.2(10) . . ?
N3 C10 C9 122.6(10) . . ?
C12 C11 N4 127.0(10) . . ?
C11 C12 C13 116.1(11) . . ?
C14 C13 C12 120.4(10) . . ?
C13 C14 C15 118.7(10) . . ?
N5 C15 N4 116.2(9) . . ?
N5 C15 C14 122.0(9) . . ?
N4 C15 C14 121.7(9) . . ?
C17 C16 N6 122.7(11) . . ?
C16 C17 C18 119.4(10) . . ?
C19 C18 C17 120.4(10) . . ?
C18 C19 C20 119.6(11) . . ?
N7 C20 N6 116.4(10) . . ?
N7 C20 C19 125.8(11) . . ?
N6 C20 C19 117.6(10) . . ?
C22 C21 Ru1 175.1(10) . . ?
C21 C22 C23 174.1(11) . . ?
C27 C23 C22 126.5(11) . . ?
C27 C23 C24 105.5(11) . . ?
C22 C23 C24 127.9(12) . . ?
C27 C23 Fe1 69.0(7) . . ?
C22 C23 Fe1 126.8(7) . . ?
C24 C23 Fe1 69.9(7) . . ?
C25 C24 C23 107.8(13) . . ?
C25 C24 Fe1 68.1(8) . . ?
C23 C24 Fe1 68.3(7) . . ?
C26 C25 C24 110.0(12) . . ?
C26 C25 Fe1 69.9(8) . . ?
C24 C25 Fe1 71.0(7) . . ?
C25 C26 C27 106.2(13) . . ?
C25 C26 Fe1 69.3(8) . . ?
C27 C26 Fe1 69.0(8) . . ?
C23 C27 C26 110.4(13) . . ?
C23 C27 Fe1 69.9(7) . . ?
C26 C27 Fe1 69.4(8) . . ?
C32 C28 C29 113.2(15) . . ?
C32 C28 Fe1 70.7(8) . . ?
C29 C28 Fe1 70.5(10) . . ?
C30 C29 C28 104(2) . . ?
C30 C29 Fe1 70.1(12) . . ?
C28 C29 Fe1 64.4(10) . . ?
C29 C30 C31 104(2) . . ?
C29 C30 Fe1 71.2(12) . . ?
C31 C30 Fe1 65.6(11) . . ?
C32 C31 C30 115.9(14) . . ?
C32 C31 Fe1 72.2(9) . . ?
C30 C31 Fe1 67.6(8) . . ?
C31 C32 C28 102.8(19) . . ?
C31 C32 Fe1 71.5(10) . . ?
C28 C32 Fe1 66.8(9) . . ?
Cl2 C33 Cl1 109.0(10) . . ?
Cl3 C34 Cl4 110.9(14) . . ?
Cl5 C35 Cl5 110.0(9) 14 . ?

loop_
_geom_bond_atom_site_label_1
_geom_bond_atom_site_label_2
_geom_bond_distance
_geom_bond_site_symmetry_2
_geom_bond_publ_flag
Ru1 C21 2.000(9) . ?
Ru1 N4 2.090(8) . ?
Ru1 N3 2.091(8) 2_565 ?
Ru1 N6 2.101(8) . ?
Ru1 N1 2.133(8) . ?
Ru1 Ru2 2.3568(6) . ?
Ru2 N7 1.994(12) . ?
Ru2 N5 2.041(12) . ?
Ru2 N2 2.050(7) 2_565 ?
Ru2 N2 2.050(7) . ?
Ru2 Ru1 2.3568(6) 2_565 ?
Fe1 C28 1.985(15) . ?
Fe1 C25 2.017(12) . ?
Fe1 C27 2.020(13) . ?
Fe1 C26 2.025(14) . ?
Fe1 C31 2.030(14) . ?
Fe1 C23 2.033(11) . ?
Fe1 C32 2.038(14) . ?
Fe1 C24 2.055(14) . ?
Fe1 C30 2.06(2) . ?
Fe1 C29 2.075(19) . ?
N1 C1 1.333(14) . ?
N1 C5 1.375(12) . ?
N2 C5 1.353(13) . ?
N2 C6 1.409(13) . ?
N3 C6 1.352(13) . ?
N3 C10 1.376(12) . ?
N3 Ru1 2.091(8) 2_565 ?
N4 C15 1.379(13) . ?
N4 C11 1.379(14) . ?
N5 C15 1.377(11) 2_565 ?
N5 C15 1.377(11) . ?
N6 C16 1.365(13) . ?
N6 C20 1.403(14) . ?
N7 C20 1.347(12) 2_565 ?
N7 C20 1.347(12) . ?
C1 C2 1.357(14) . ?
C2 C3 1.397(16) . ?
C3 C4 1.385(14) . ?
C4 C5 1.404(14) . ?
C6 C7 1.434(14) . ?
C7 C8 1.383(16) . ?
C8 C9 1.451(16) . ?
C9 C10 1.381(15) . ?
C11 C12 1.328(17) . ?
C12 C13 1.439(18) . ?
C13 C14 1.379(16) . ?
C14 C15 1.408(15) . ?
C16 C17 1.348(17) . ?
C17 C18 1.407(16) . ?
C18 C19 1.374(16) . ?
C19 C20 1.448(16) . ?
C21 C22 1.207(15) . ?
C22 C23 1.424(16) . ?
C23 C27 1.422(18) . ?
C23 C24 1.458(18) . ?
C24 C25 1.42(2) . ?
C25 C26 1.41(3) . ?
C26 C27 1.44(2) . ?
C28 C32 1.46(3) . ?
C28 C29 1.56(4) . ?
C29 C30 1.37(3) . ?
C30 C31 1.63(4) . ?
C31 C32 1.27(3) . ?
C33 Cl2 1.694(18) . ?
C33 Cl1 1.783(17) . ?
C34 Cl3 1.703(10) . ?
C34 Cl4 1.706(10) . ?
C35 Cl5 1.704(10) 14 ?
C35 Cl5 1.704(10) . ?
